data_7237177
loop_
_publ_author_name
'Szimhardt, Norbert'
'Wurzenberger, Maximilian H. H.'
'Zeisel, Lukas'
'Gruhne, Michael S.'
'Lommel, Marcus'
'Stierstorfer, J\"org'

_publ_section_title
;
 Maximization of the energy capability level in transition metal complexes
 through application of 1-amino- and 2-amino-5H-tetrazole ligands
;
_journal_issue 33
_journal_name_full 'Journal of Materials Chemistry A'
_journal_page_first 16257
_journal_paper_doi 10.1039/C8TA06326E
_journal_volume 6
_journal_year 2018
_chemical_formula_moiety '	C H4 N5, Cl O4'
_chemical_formula_sum 'C H4 Cl N5 O4'
_chemical_formula_weight 185.54
_chemical_name_common '2-aminotetrazolium perchlorate'
_chemical_name_systematic
;
2-aminotetrazolium perchlorate
;
_space_group_IT_number 14
_space_group_name_Hall '-P 2yn'
_space_group_name_H-M_alt 'P 1 21/n 1'
_symmetry_cell_setting monoclinic
_symmetry_Int_Tables_number 14
_symmetry_space_group_name_Hall '-P 2yn'
_symmetry_space_group_name_H-M 'P 1 21/n 1'
_atom_sites_solution_hydrogens difmap
_audit_creation_date
;
'Mon Jan 23 15:04:34 2017'
;
_audit_creation_method SHELXL-2013
_audit_update_record
;
2018-04-04 deposited with the CCDC.
2018-08-03 downloaded from the CCDC.
;
_cell_angle_alpha 90
_cell_angle_beta 90.247(5)
_cell_angle_gamma 90
_cell_formula_units_Z 4
_cell_length_a 5.5236(4)
_cell_length_b 8.3025(7)
_cell_length_c 13.6929(11)
_cell_measurement_reflns_used 2006
_cell_measurement_temperature 173(2)
_cell_measurement_theta_max 31.9410
_cell_measurement_theta_min 4.6570
_cell_volume 627.95(9)
_computing_cell_refinement
;
CrysAlisPro, Agilent Technologies,
Version 1.171.37.33 (release 27-03-2014 CrysAlis171 .NET)
(compiled Mar 27 2014,17:12:48)
;
_computing_data_collection
;
CrysAlisPro, Agilent Technologies,
Version 1.171.37.33 (release 27-03-2014 CrysAlis171 .NET)
(compiled Mar 27 2014,17:12:48)
;
_computing_data_reduction
;
CrysAlisPro, Agilent Technologies,
Version 1.171.37.33 (release 27-03-2014 CrysAlis171 .NET)
(compiled Mar 27 2014,17:12:48)
;
_computing_structure_refinement 'SHELXL-2013 (Sheldrick, 2013)'
_diffrn_ambient_temperature 173(2)
_diffrn_detector 'CCD plate'
_diffrn_detector_area_resol_mean 15.9809
_diffrn_detector_type Sapphire3
_diffrn_measured_fraction_theta_full 0.996
_diffrn_measured_fraction_theta_max 0.996
_diffrn_measurement_details
;
#__ type_ start__ end____ width___ exp.time_
  1 omega    4.00   93.00   1.0000   10.0000
omega____ theta____ kappa____ phi______ frames
    -       29.7932   38.0000  -60.0000 89

#__ type_ start__ end____ width___ exp.time_
  2 omega    8.00   38.00   1.0000   10.0000
omega____ theta____ kappa____ phi______ frames
    -       29.7932   57.0000  -90.0000 30

#__ type_ start__ end____ width___ exp.time_
  3 omega  -10.00   42.00   1.0000   10.0000
omega____ theta____ kappa____ phi______ frames
    -      -28.6994   77.0000    0.0000 52

#__ type_ start__ end____ width___ exp.time_
  4 omega   79.00  109.00   1.0000   10.0000
omega____ theta____ kappa____ phi______ frames
    -       29.7932  179.0000 -120.0000 30

#__ type_ start__ end____ width___ exp.time_
  5 omega   41.00  108.00   1.0000   10.0000
omega____ theta____ kappa____ phi______ frames
    -       29.7932  179.0000 -180.0000 67

#__ type_ start__ end____ width___ exp.time_
  6 omega  -42.00   44.00   1.0000   10.0000
omega____ theta____ kappa____ phi______ frames
    -       29.7932  -38.0000  120.0000 86

#__ type_ start__ end____ width___ exp.time_
  7 omega  -86.00    0.00   1.0000   10.0000
omega____ theta____ kappa____ phi______ frames
    -      -28.6994  121.0000  -70.0000 86

;
_diffrn_measurement_device 'four-circle diffractometer'
_diffrn_measurement_device_type 'Xcalibur, Sapphire3'
_diffrn_measurement_method '\w scans'
_diffrn_orient_matrix_UB_11 0.0190779000
_diffrn_orient_matrix_UB_12 0.0780907000
_diffrn_orient_matrix_UB_13 -0.0195061000
_diffrn_orient_matrix_UB_21 0.0064131000
_diffrn_orient_matrix_UB_22 -0.0331282000
_diffrn_orient_matrix_UB_23 -0.0476714000
_diffrn_orient_matrix_UB_31 -0.1268186000
_diffrn_orient_matrix_UB_32 0.0100839000
_diffrn_orient_matrix_UB_33 -0.0055712000
_diffrn_radiation_monochromator graphite
_diffrn_radiation_probe x-ray
_diffrn_radiation_type MoK\a
_diffrn_radiation_wavelength 0.71073
_diffrn_reflns_av_R_equivalents 0.0272
_diffrn_reflns_av_sigmaI/netI 0.0500
_diffrn_reflns_av_unetI/netI 0.0255
_diffrn_reflns_Laue_measured_fraction_full 0.996
_diffrn_reflns_Laue_measured_fraction_max 0.996
_diffrn_reflns_limit_h_max 6
_diffrn_reflns_limit_h_min -6
_diffrn_reflns_limit_k_max 10
_diffrn_reflns_limit_k_min -10
_diffrn_reflns_limit_l_max 10
_diffrn_reflns_limit_l_min -16
_diffrn_reflns_number 4330
_diffrn_reflns_point_group_measured_fraction_full 0.996
_diffrn_reflns_point_group_measured_fraction_max 0.996
_diffrn_reflns_theta_full 25.242
_diffrn_reflns_theta_max 25.976
_diffrn_reflns_theta_min 4.432
_diffrn_source 'Enhance (Mo) X-ray Source'
_exptl_absorpt_coefficient_mu 0.586
_exptl_absorpt_correction_T_max 1.00000
_exptl_absorpt_correction_T_min 0.89942
_exptl_absorpt_correction_type multi-scan
_exptl_absorpt_process_details
;
CrysAlisPro, Agilent Technologies,
Version 1.171.37.33 (release 27-03-2014 CrysAlis171 .NET)
(compiled Mar 27 2014,17:12:48)
Empirical absorption correction using spherical harmonics,
 implemented in SCALE3 ABSPACK scaling algorithm.
;
_exptl_crystal_colour colorless
_exptl_crystal_density_diffrn 1.963
_exptl_crystal_description block
_exptl_crystal_F_000 376
_exptl_crystal_size_max 0.420
_exptl_crystal_size_mid 0.190
_exptl_crystal_size_min 0.130
_refine_diff_density_max 0.198
_refine_diff_density_min -0.417
_refine_diff_density_rms 0.060
_refine_ls_extinction_coef 0.087(5)
_refine_ls_extinction_method SHELXL
_refine_ls_goodness_of_fit_ref 1.068
_refine_ls_hydrogen_treatment refall
_refine_ls_matrix_type full
_refine_ls_number_parameters 117
_refine_ls_number_reflns 1228
_refine_ls_number_restraints 0
_refine_ls_restrained_S_all 1.068
_refine_ls_R_factor_all 0.0317
_refine_ls_R_factor_gt 0.0272
_refine_ls_shift/su_max 0.000
_refine_ls_shift/su_mean 0.000
_refine_ls_structure_factor_coef Fsqd
_refine_ls_weighting_details 'w=1/[\s^2^(Fo^2^)+(0.0342P)^2^+0.3665P] where P=(Fo^2^+2Fc^2^)/3'
_refine_ls_weighting_scheme calc
_refine_ls_wR_factor_gt 0.0698
_refine_ls_wR_factor_ref 0.0732
_reflns_Friedel_coverage 0.000
_reflns_number_gt 1098
_reflns_number_total 1228
_reflns_threshold_expression 'I > 2\s(I)'
_cod_data_source_file c8ta06326e2.cif
_cod_data_source_block mx030
_cod_database_code 7237177
_shelx_space_group_comment
;
The symmetry employed for this shelxl refinement is uniquely defined
by the following loop, which should always be used as a source of
symmetry information in preference to the above space-group names.
They are only intended as comments.
;
_shelx_estimated_absorpt_t_min 0.791
_shelx_estimated_absorpt_t_max 0.928
_shelxl_version_number 2013-4

loop_
_space_group_symop_operation_xyz
'x, y, z'
'-x+1/2, y+1/2, -z+1/2'
'-x, -y, -z'
'x-1/2, -y-1/2, z-1/2'

loop_
_atom_site_label
_atom_site_type_symbol
_atom_site_fract_x
_atom_site_fract_y
_atom_site_fract_z
_atom_site_U_iso_or_equiv
_atom_site_adp_type
_atom_site_occupancy
_atom_site_site_symmetry_order
_atom_site_calc_flag
N1 N 0.7126(3) 0.06292(19) 0.09473(11) 0.0201(4) Uani 1 1 d
N2 N 0.5890(3) 0.19908(19) 0.10780(10) 0.0164(3) Uani 1 1 d
N3 N 0.6759(3) 0.29988(19) 0.17038(11) 0.0205(4) Uani 1 1 d
N4 N 0.8746(3) 0.2232(2) 0.20002(12) 0.0203(4) Uani 1 1 d
N5 N 0.3699(3) 0.2235(2) 0.06302(12) 0.0202(4) Uani 1 1 d
C1 C 0.8962(3) 0.0828(2) 0.15534(13) 0.0198(4) Uani 1 1 d
Cl1 Cl 0.34903(7) 0.15708(5) 0.37506(3) 0.01690(18) Uani 1 1 d
O1 O 0.3538(2) 0.05358(17) 0.29099(10) 0.0270(4) Uani 1 1 d
O2 O 0.2526(3) 0.07143(17) 0.45744(10) 0.0279(4) Uani 1 1 d
O3 O 0.5873(2) 0.21448(18) 0.39580(10) 0.0279(4) Uani 1 1 d
O4 O 0.1933(2) 0.29484(16) 0.35443(10) 0.0265(3) Uani 1 1 d
H1 H 1.013(4) 0.015(3) 0.1645(15) 0.020(5) Uiso 1 1 d
H4 H 0.967(4) 0.263(3) 0.2421(16) 0.024(6) Uiso 1 1 d
H5B H 0.372(4) 0.169(3) 0.0097(19) 0.034(7) Uiso 1 1 d
H5A H 0.350(4) 0.327(3) 0.0553(17) 0.028(6) Uiso 1 1 d

loop_
_atom_site_aniso_label
_atom_site_aniso_U_11
_atom_site_aniso_U_22
_atom_site_aniso_U_33
_atom_site_aniso_U_23
_atom_site_aniso_U_13
_atom_site_aniso_U_12
N1 0.0199(8) 0.0177(8) 0.0227(8) -0.0012(6) -0.0034(6) 0.0020(6)
N2 0.0168(7) 0.0166(8) 0.0159(8) 0.0011(6) -0.0015(5) -0.0003(6)
N3 0.0210(8) 0.0216(8) 0.0190(8) -0.0027(6) -0.0030(6) 0.0002(6)
N4 0.0174(8) 0.0232(9) 0.0201(8) -0.0030(7) -0.0064(6) -0.0006(7)
N5 0.0176(8) 0.0230(9) 0.0200(9) -0.0006(7) -0.0064(6) 0.0036(7)
C1 0.0175(9) 0.0189(9) 0.0230(10) 0.0014(8) -0.0030(7) 0.0018(8)
Cl1 0.0191(3) 0.0160(3) 0.0156(3) 0.00062(15) -0.00359(15) -0.00119(16)
O1 0.0344(8) 0.0257(8) 0.0208(7) -0.0068(6) -0.0045(6) 0.0003(6)
O2 0.0354(8) 0.0250(8) 0.0233(7) 0.0058(6) 0.0061(6) -0.0016(6)
O3 0.0225(7) 0.0313(8) 0.0297(8) 0.0028(6) -0.0101(5) -0.0073(6)
O4 0.0285(7) 0.0197(7) 0.0311(8) 0.0008(6) -0.0089(6) 0.0050(6)

loop_
_atom_type_symbol
_atom_type_description
_atom_type_scat_dispersion_real
_atom_type_scat_dispersion_imag
_atom_type_scat_source
C C 0.0033 0.0016 'International Tables Vol C Tables 4.2.6.8 and 6.1.1.4'
Cl Cl 0.1484 0.1585 'International Tables Vol C Tables 4.2.6.8 and 6.1.1.4'
N N 0.0061 0.0033 'International Tables Vol C Tables 4.2.6.8 and 6.1.1.4'
O O 0.0106 0.0060 'International Tables Vol C Tables 4.2.6.8 and 6.1.1.4'
H H 0.0000 0.0000 'International Tables Vol C Tables 4.2.6.8 and 6.1.1.4'

loop_
_geom_angle_atom_site_label_1
_geom_angle_atom_site_label_2
_geom_angle_atom_site_label_3
_geom_angle
C1 N1 N2 101.68(15)
N3 N2 N1 116.76(15)
N3 N2 N5 121.83(16)
N1 N2 N5 121.17(15)
N2 N3 N4 101.34(15)
C1 N4 N3 110.89(16)
C1 N4 H4 127.7(16)
N3 N4 H4 121.4(16)
N2 N5 H5B 106.7(16)
N2 N5 H5A 108.1(16)
H5B N5 H5A 115(2)
N1 C1 N4 109.34(17)
N1 C1 H1 125.6(14)
N4 C1 H1 125.1(14)
O3 Cl1 O1 109.83(8)
O3 Cl1 O2 110.71(9)
O1 Cl1 O2 109.93(9)
O3 Cl1 O4 108.63(8)
O1 Cl1 O4 109.07(8)
O2 Cl1 O4 108.64(8)

loop_
_geom_bond_atom_site_label_1
_geom_bond_atom_site_label_2
_geom_bond_distance
N1 C1 1.318(2)
N1 N2 1.333(2)
N2 N3 1.289(2)
N2 N5 1.370(2)
N3 N4 1.331(2)
N4 C1 1.322(3)
N4 H4 0.84(2)
N5 H5B 0.86(3)
N5 H5A 0.87(3)
C1 H1 0.86(2)
Cl1 O3 1.4272(14)
Cl1 O1 1.4368(13)
Cl1 O2 1.4378(13)
Cl1 O4 1.4581(14)

loop_
_geom_hbond_atom_site_label_D
_geom_hbond_atom_site_label_H
_geom_hbond_atom_site_label_A
_geom_hbond_distance_DH
_geom_hbond_distance_HA
_geom_hbond_distance_DA
_geom_hbond_angle_DHA
_geom_hbond_site_symmetry_A
N4 H4 O4 0.84(2) 2.00(2) 2.809(2) 164(2) 1_655
N4 H4 O1 0.84(2) 2.65(2) 3.128(2) 118.1(19) 2_655
N4 H4 Cl1 0.84(2) 2.92(2) 3.5861(17) 138(2) 1_655
N5 H5B N1 0.86(3) 2.44(3) 3.243(2) 155(2) 3_655
N5 H5A O2 0.87(3) 2.12(3) 2.980(2) 171(2) 2

loop_
_geom_torsion_atom_site_label_1
_geom_torsion_atom_site_label_2
_geom_torsion_atom_site_label_3
_geom_torsion_atom_site_label_4
_geom_torsion
C1 N1 N2 N3 -0.5(2)
C1 N1 N2 N5 -174.98(15)
N1 N2 N3 N4 0.6(2)
N5 N2 N3 N4 175.03(14)
N2 N3 N4 C1 -0.42(19)
N2 N1 C1 N4 0.16(19)
N3 N4 C1 N1 0.2(2)
